data_4302280
loop_
_publ_author_name
'Gu, Zhi-Guo'
'Xu, Yi-Fan'
'Kang, Ling-Chen'
'Li, Yi-Zhi'
'Zuo, Jing-Lin'
'You, Xiao-Zeng'

_publ_section_title
;
 A Family of Polynuclear Clusters Containing Cyano-Bridged T-Shaped
 Fe^III^~3~M^II^ (M = Cu, Co, Mn) Metal Cores: Syntheses, Structures,
 and Magnetic Properties
;
_journal_coden_ASTM INOCAJ
_journal_issue 12
_journal_name_full 'Inorganic chemistry'
_journal_page_first 5073
_journal_page_last 5080
_journal_paper_doi 10.1021/ic8023524
_journal_volume 48
_journal_year 2009
_chemical_formula_sum 'C156 H150 B6 Cu2 Fe6 N58 Na2 O17'
_chemical_formula_weight 3682.36
_space_group_IT_number 14
_symmetry_cell_setting monoclinic
_symmetry_space_group_name_Hall '-P 2yn'
_symmetry_space_group_name_H-M 'P 1 21/n 1'
_atom_sites_solution_hydrogens geom
_atom_sites_solution_primary direct
_atom_sites_solution_secondary difmap
_audit_creation_method SHELXL-97
_cell_angle_alpha 90.00
_cell_angle_beta 90.354(4)
_cell_angle_gamma 90.00
_cell_formula_units_Z 2
_cell_length_a 14.093(2)
_cell_length_b 26.871(5)
_cell_length_c 23.298(4)
_cell_measurement_reflns_used 1274
_cell_measurement_temperature 291(2)
_cell_measurement_theta_max 25.21
_cell_measurement_theta_min 2.23
_cell_volume 8823(3)
_computing_cell_refinement SMART
_computing_data_collection 'SMART (Bruker, 2000)'
_computing_data_reduction 'SAINT (Bruker, 2000)'
_computing_molecular_graphics SHELXTL
_computing_publication_material SHELXTL
_computing_structure_refinement SHELXTL
_computing_structure_solution 'SHELXTL (Bruker, 2000)'
_diffrn_ambient_temperature 291(2)
_diffrn_measured_fraction_theta_full 0.995
_diffrn_measured_fraction_theta_max 0.995
_diffrn_measurement_device_type 'Bruker Smart Aepex CCD'
_diffrn_measurement_method 'phi and omega scans'
_diffrn_radiation_monochromator graphite
_diffrn_radiation_source 'sealed tube'
_diffrn_radiation_type MoK\a
_diffrn_radiation_wavelength 0.71073
_diffrn_reflns_av_R_equivalents 0.0307
_diffrn_reflns_av_sigmaI/netI 0.0599
_diffrn_reflns_limit_h_max 16
_diffrn_reflns_limit_h_min -17
_diffrn_reflns_limit_k_max 33
_diffrn_reflns_limit_k_min -32
_diffrn_reflns_limit_l_max 25
_diffrn_reflns_limit_l_min -28
_diffrn_reflns_number 46866
_diffrn_reflns_theta_full 26.00
_diffrn_reflns_theta_max 26.00
_diffrn_reflns_theta_min 1.75
_exptl_absorpt_coefficient_mu 0.797
_exptl_absorpt_correction_T_max 0.8318
_exptl_absorpt_correction_T_min 0.7960
_exptl_absorpt_correction_type multi-scan
_exptl_absorpt_process_details 'SADABS; Bruker, 2000'
_exptl_crystal_colour black
_exptl_crystal_density_diffrn 1.386
_exptl_crystal_density_method 'not measured'
_exptl_crystal_description block
_exptl_crystal_F_000 3788
_exptl_crystal_size_max 0.30
_exptl_crystal_size_mid 0.26
_exptl_crystal_size_min 0.24
_refine_diff_density_max 0.419
_refine_diff_density_min -0.279
_refine_diff_density_rms 0.048
_refine_ls_extinction_method none
_refine_ls_goodness_of_fit_ref 1.098
_refine_ls_hydrogen_treatment constr
_refine_ls_matrix_type fullcycle
_refine_ls_number_parameters 1171
_refine_ls_number_reflns 17260
_refine_ls_number_restraints 0
_refine_ls_restrained_S_all 1.098
_refine_ls_R_factor_all 0.0811
_refine_ls_R_factor_gt 0.0501
_refine_ls_shift/su_max 0.000
_refine_ls_shift/su_mean 0.000
_refine_ls_structure_factor_coef Fsqd
_refine_ls_weighting_details 'calc w=1/[\s^2^(Fo^2^)+(0.0182P)^2^+4.3401P] where P=(Fo^2^+2Fc^2^)/3'
_refine_ls_weighting_scheme calc
_refine_ls_wR_factor_gt 0.0735
_refine_ls_wR_factor_ref 0.0781
_reflns_number_gt 12635
_reflns_number_total 17260
_reflns_threshold_expression >2sigma(I)
_cod_duplicate_entry 4338584
_cod_data_source_file ic8023524_si_002_4.cif
_cod_data_source_block complex4
_cod_depositor_comments
;
The following automatic conversions were performed:
'_symmetry_cell_setting' value 'Monoclinic' changed to 'monoclinic'
according to '/home/saulius/struct/CIF-dictionaries/cif_core.dic'
dictionary named 'cif_core.dic' version 2.4.1 from 2010-06-29.

Automatic conversion script
Id: cif_fix_enum 1527 2010-12-29 10:47:43Z saulius 
;
_cod_original_sg_symbol_H-M 'P 21/n'
_cod_database_code 4302280

loop_
_symmetry_equiv_pos_as_xyz
'x, y, z'
'-x+1/2, y+1/2, -z+1/2'
'-x, -y, -z'
'x-1/2, -y-1/2, z-1/2'

loop_
_atom_site_label
_atom_site_type_symbol
_atom_site_fract_x
_atom_site_fract_y
_atom_site_fract_z
_atom_site_U_iso_or_equiv
_atom_site_adp_type
_atom_site_occupancy
_atom_site_symmetry_multiplicity
_atom_site_calc_flag
_atom_site_refinement_flags
_atom_site_disorder_assembly
_atom_site_disorder_group
B1 B 0.1759(2) 0.75141(12) 0.42306(13) 0.0379(8) Uani 1 1 d . . .
H1 H 0.1716 0.7877 0.4198 0.045 Uiso 1 1 d R . .
B2 B 0.2617(2) 0.57030(13) 0.02991(15) 0.0426(8) Uani 1 1 d . . .
H2 H 0.2623 0.5843 -0.0089 0.051 Uiso 1 1 d R . .
B3 B -0.1767(2) 0.23654(12) 0.25149(14) 0.0375(7) Uani 1 1 d . . .
H3 H -0.1711 0.2003 0.2490 0.045 Uiso 1 1 d R . .
C1 C 0.30293(18) 0.59636(9) 0.44017(12) 0.0346(6) Uani 1 1 d . . .
C2 C 0.1425(2) 0.58830(10) 0.37895(12) 0.0392(7) Uani 1 1 d . . .
C3 C 0.1342(2) 0.59654(10) 0.48930(12) 0.0401(7) Uani 1 1 d . . .
C4 C 0.1604(2) 0.51685(10) 0.19714(12) 0.0424(7) Uani 1 1 d . . .
C5 C 0.3068(2) 0.45946(11) 0.16871(12) 0.0403(7) Uani 1 1 d . . .
C6 C 0.3365(2) 0.55097(11) 0.21341(11) 0.0439(7) Uani 1 1 d . . .
C7 C -0.0950(2) 0.40125(10) 0.26924(13) 0.0423(7) Uani 1 1 d . . .
C8 C -0.2489(2) 0.39621(10) 0.20289(13) 0.0429(7) Uani 1 1 d . . .
C9 C -0.2631(2) 0.39031(10) 0.31063(13) 0.0440(7) Uani 1 1 d . . .
C10 C 0.2955(2) 0.66592(12) 0.32817(12) 0.0428(7) Uani 1 1 d . . .
H10 H 0.3125 0.6339 0.3171 0.051 Uiso 1 1 calc R . .
C11 C 0.3179(2) 0.71089(11) 0.29882(12) 0.0433(7) Uani 1 1 d . . .
C12 C 0.3700(2) 0.72032(11) 0.25079(12) 0.0445(7) Uani 1 1 d . . .
H12 H 0.3979 0.6954 0.2290 0.053 Uiso 1 1 calc R . .
C13 C 0.3778(2) 0.77281(11) 0.23679(12) 0.0454(7) Uani 1 1 d . . .
H13 H 0.4121 0.7813 0.2042 0.054 Uiso 1 1 calc R . .
C14 C 0.3393(2) 0.80999(11) 0.26733(13) 0.0443(7) Uani 1 1 d . . .
H14 H 0.3483 0.8428 0.2559 0.053 Uiso 1 1 calc R . .
C15 C 0.2868(2) 0.79992(11) 0.31517(13) 0.0441(7) Uani 1 1 d . . .
H15 H 0.2583 0.8249 0.3366 0.053 Uiso 1 1 calc R . .
C16 C 0.2788(2) 0.74962(10) 0.32987(13) 0.0407(7) Uani 1 1 d . . .
C17 C 0.28177(19) 0.67924(10) 0.53885(11) 0.0373(6) Uani 1 1 d . . .
H17 H 0.2987 0.6491 0.5557 0.045 Uiso 1 1 calc R . .
C18 C 0.2996(2) 0.72855(11) 0.56199(12) 0.0414(7) Uani 1 1 d . . .
C19 C 0.3452(2) 0.74611(12) 0.61085(12) 0.0448(7) Uani 1 1 d . . .
H19 H 0.3705 0.7242 0.6378 0.054 Uiso 1 1 calc R . .
C20 C 0.3521(2) 0.79670(11) 0.61856(13) 0.0479(8) Uani 1 1 d . . .
H20 H 0.3849 0.8088 0.6504 0.057 Uiso 1 1 calc R . .
C21 C 0.3101(2) 0.83185(12) 0.57867(12) 0.0434(7) Uani 1 1 d . . .
H21 H 0.3142 0.8658 0.5859 0.052 Uiso 1 1 calc R . .
C22 C 0.2642(2) 0.81499(10) 0.53025(13) 0.0420(7) Uani 1 1 d . . .
H22 H 0.2362 0.8368 0.5042 0.050 Uiso 1 1 calc R . .
C23 C 0.26177(19) 0.76268(10) 0.52208(11) 0.0341(6) Uani 1 1 d . . .
C24 C -0.01997(19) 0.66241(11) 0.41875(12) 0.0412(7) Uani 1 1 d . . .
H24 H -0.0426 0.6299 0.4202 0.049 Uiso 1 1 calc R . .
C25 C -0.0773(2) 0.70558(11) 0.41204(12) 0.0423(7) Uani 1 1 d . . .
C26 C -0.1779(2) 0.71541(11) 0.40441(11) 0.0409(7) Uani 1 1 d . . .
H26 H -0.2217 0.6895 0.4030 0.049 Uiso 1 1 calc R . .
C27 C -0.2064(2) 0.76414(11) 0.39941(13) 0.0472(8) Uani 1 1 d . . .
H27 H -0.2707 0.7712 0.3955 0.057 Uiso 1 1 calc R . .
C28 C -0.1404(2) 0.80406(13) 0.39997(13) 0.0511(8) Uani 1 1 d . . .
H28 H -0.1626 0.8365 0.3961 0.061 Uiso 1 1 calc R . .
C29 C -0.0421(2) 0.79577(11) 0.40622(12) 0.0421(7) Uani 1 1 d . . .
H29 H 0.0015 0.8217 0.4058 0.050 Uiso 1 1 calc R . .
C30 C -0.01401(19) 0.74579(10) 0.41319(11) 0.0357(6) Uani 1 1 d . . .
C31 C 0.47011(18) 0.52890(9) 0.11084(12) 0.0350(6) Uani 1 1 d . . .
H31 H 0.4967 0.5157 0.1441 0.042 Uiso 1 1 calc R . .
C32 C 0.5200(2) 0.54414(10) 0.06259(13) 0.0438(7) Uani 1 1 d . . .
C33 C 0.6170(2) 0.54646(10) 0.04950(13) 0.0422(7) Uani 1 1 d . . .
H33 H 0.6630 0.5349 0.0751 0.051 Uiso 1 1 calc R . .
C34 C 0.6407(2) 0.56601(10) -0.00149(13) 0.0457(8) Uani 1 1 d . . .
H34 H 0.7042 0.5692 -0.0114 0.055 Uiso 1 1 calc R . .
C35 C 0.5682(2) 0.58196(10) -0.04070(13) 0.0425(7) Uani 1 1 d . . .
H35 H 0.5873 0.5937 -0.0763 0.051 Uiso 1 1 calc R . .
C36 C 0.4698(2) 0.58120(10) -0.02949(12) 0.0384(7) Uani 1 1 d . . .
H36 H 0.4240 0.5926 -0.0553 0.046 Uiso 1 1 calc R . .
C37 C 0.4482(2) 0.56128(10) 0.02526(12) 0.0394(7) Uani 1 1 d . . .
C38 C 0.13558(19) 0.45959(10) 0.07479(12) 0.0352(6) Uani 1 1 d . . .
H38 H 0.1196 0.4372 0.1036 0.042 Uiso 1 1 calc R . .
C39 C 0.10391(19) 0.45699(10) 0.01861(12) 0.0362(6) Uani 1 1 d . . .
C40 C 0.0400(2) 0.42457(11) -0.01502(12) 0.0434(7) Uani 1 1 d . . .
H40 H 0.0096 0.3975 0.0017 0.052 Uiso 1 1 calc R . .
C41 C 0.02768(19) 0.43573(11) -0.07052(12) 0.0384(7) Uani 1 1 d . . .
H41 H -0.0101 0.4152 -0.0932 0.046 Uiso 1 1 calc R . .
C42 C 0.0689(2) 0.47639(11) -0.09460(14) 0.0477(8) Uani 1 1 d . . .
H42 H 0.0561 0.4824 -0.1332 0.057 Uiso 1 1 calc R . .
C43 C 0.1308(2) 0.51103(11) -0.06537(13) 0.0436(7) Uani 1 1 d . . .
H43 H 0.1581 0.5385 -0.0830 0.052 Uiso 1 1 calc R . .
C44 C 0.1453(2) 0.49898(11) -0.00846(13) 0.0430(7) Uani 1 1 d . . .
C45 C 0.1884(2) 0.63155(10) 0.15760(14) 0.0455(7) Uani 1 1 d . . .
H45 H 0.1789 0.6308 0.1971 0.055 Uiso 1 1 calc R . .
C46 C 0.1690(2) 0.67359(11) 0.12230(11) 0.0408(7) Uani 1 1 d . . .
C47 C 0.1289(2) 0.72108(10) 0.12898(13) 0.0467(8) Uani 1 1 d . . .
H47 H 0.1079 0.7311 0.1649 0.056 Uiso 1 1 calc R . .
C48 C 0.1201(2) 0.75300(11) 0.08294(13) 0.0459(7) Uani 1 1 d . . .
H48 H 0.0959 0.7850 0.0874 0.055 Uiso 1 1 calc R . .
C49 C 0.1483(2) 0.73592(11) 0.03042(13) 0.0425(7) Uani 1 1 d . . .
H49 H 0.1437 0.7573 -0.0009 0.051 Uiso 1 1 calc R . .
C50 C 0.1843(2) 0.68724(10) 0.02115(12) 0.0394(7) Uani 1 1 d . . .
H50 H 0.2014 0.6763 -0.0152 0.047 Uiso 1 1 calc R . .
C51 C 0.19274(19) 0.65676(9) 0.06912(11) 0.0335(6) Uani 1 1 d . . .
C52 C -0.07078(19) 0.32875(11) 0.15844(12) 0.0384(7) Uani 1 1 d . . .
H52 H -0.0601 0.3615 0.1473 0.046 Uiso 1 1 calc R . .
C53 C -0.03399(19) 0.28677(12) 0.13152(12) 0.0418(7) Uani 1 1 d . . .
C54 C 0.02263(19) 0.27834(12) 0.08168(12) 0.0413(7) Uani 1 1 d . . .
H54 H 0.0486 0.3043 0.0606 0.050 Uiso 1 1 calc R . .
C55 C 0.0360(2) 0.22956(12) 0.06714(14) 0.0499(8) Uani 1 1 d . . .
H55 H 0.0712 0.2232 0.0343 0.060 Uiso 1 1 calc R . .
C56 C 0.0025(2) 0.18943(13) 0.09632(14) 0.0488(8) Uani 1 1 d . . .
H56 H 0.0176 0.1578 0.0831 0.059 Uiso 1 1 calc R . .
C57 C -0.0535(2) 0.19386(11) 0.14513(13) 0.0465(8) Uani 1 1 d . . .
H57 H -0.0780 0.1670 0.1655 0.056 Uiso 1 1 calc R . .
C58 C -0.0688(2) 0.24592(11) 0.16031(12) 0.0400(7) Uani 1 1 d . . .
C59 C -0.0948(2) 0.31931(11) 0.36539(12) 0.0423(7) Uani 1 1 d . . .
H59 H -0.0902 0.3507 0.3820 0.051 Uiso 1 1 calc R . .
C60 C -0.0541(2) 0.27437(12) 0.38800(13) 0.0453(7) Uani 1 1 d . . .
C61 C 0.0030(2) 0.26565(11) 0.43723(12) 0.0428(7) Uani 1 1 d . . .
H61 H 0.0184 0.2903 0.4637 0.051 Uiso 1 1 calc R . .
C62 C 0.0347(2) 0.21537(11) 0.44233(12) 0.0455(7) Uani 1 1 d . . .
H62 H 0.0731 0.2068 0.4734 0.055 Uiso 1 1 calc R . .
C63 C 0.0101(2) 0.17815(12) 0.40226(13) 0.0480(8) Uani 1 1 d . . .
H63 H 0.0349 0.1464 0.4076 0.058 Uiso 1 1 calc R . .
C64 C -0.0487(2) 0.18635(11) 0.35551(13) 0.0464(8) Uani 1 1 d . . .
H64 H -0.0662 0.1612 0.3302 0.056 Uiso 1 1 calc R . .
C65 C -0.0806(2) 0.23687(10) 0.34924(12) 0.0385(7) Uani 1 1 d . . .
C66 C -0.3944(2) 0.31030(10) 0.24158(12) 0.0386(7) Uani 1 1 d . . .
H66 H -0.4248 0.3410 0.2410 0.046 Uiso 1 1 calc R . .
C67 C -0.4402(2) 0.26370(11) 0.23534(12) 0.0396(7) Uani 1 1 d . . .
C68 C -0.5345(2) 0.24754(11) 0.22643(12) 0.0420(7) Uani 1 1 d . . .
H68 H -0.5832 0.2706 0.2224 0.050 Uiso 1 1 calc R . .
C69 C -0.5544(2) 0.19626(11) 0.22366(12) 0.0441(7) Uani 1 1 d . . .
H69 H -0.6164 0.1853 0.2186 0.053 Uiso 1 1 calc R . .
C70 C -0.4799(2) 0.16173(12) 0.22861(13) 0.0487(8) Uani 1 1 d . . .
H70 H -0.4930 0.1279 0.2264 0.058 Uiso 1 1 calc R . .
C71 C -0.3860(2) 0.17770(10) 0.23679(11) 0.0381(7) Uani 1 1 d . . .
H71 H -0.3371 0.1546 0.2400 0.046 Uiso 1 1 calc R . .
C72 C -0.3665(2) 0.22937(10) 0.24009(11) 0.0382(7) Uani 1 1 d . . .
C73 C -0.1554(2) 0.53629(12) 0.25727(15) 0.0545(9) Uani 1 1 d . . .
H73 H -0.1351 0.5285 0.2204 0.065 Uiso 1 1 calc R . .
C74 C -0.3026(2) 0.58322(12) 0.30379(14) 0.0584(9) Uani 1 1 d . . .
H74A H -0.2803 0.5754 0.3417 0.088 Uiso 1 1 d R . .
H74B H -0.3703 0.5796 0.3022 0.088 Uiso 1 1 d R . .
H74C H -0.2859 0.6169 0.2946 0.088 Uiso 1 1 d R . .
C75 C -0.3272(3) 0.52703(13) 0.21717(15) 0.0630(10) Uani 1 1 d . . .
H75A H -0.3407 0.5517 0.1885 0.095 Uiso 1 1 d R . .
H75B H -0.3848 0.5178 0.2361 0.095 Uiso 1 1 d R . .
H75C H -0.2999 0.4982 0.1993 0.095 Uiso 1 1 d R . .
C76 C 0.2233(2) 0.43774(13) 0.31843(14) 0.0568(9) Uani 1 1 d . . .
H76 H 0.2532 0.4598 0.2936 0.068 Uiso 1 1 calc R . .
C77 C 0.3616(2) 0.37241(11) 0.31699(14) 0.0513(8) Uani 1 1 d . . .
H77A H 0.4026 0.3655 0.3491 0.077 Uiso 1 1 d R . .
H77B H 0.3892 0.3980 0.2938 0.077 Uiso 1 1 d R . .
H77C H 0.3537 0.3428 0.2945 0.077 Uiso 1 1 d R . .
C78 C 0.2106(2) 0.35564(12) 0.37600(13) 0.0550(8) Uani 1 1 d . . .
H78A H 0.1977 0.3250 0.3562 0.082 Uiso 1 1 d R . .
H78B H 0.1519 0.3716 0.3856 0.082 Uiso 1 1 d R . .
H78C H 0.2458 0.3487 0.4105 0.082 Uiso 1 1 d R . .
Fe1 Fe 0.18988(3) 0.636232(14) 0.432244(16) 0.03111(9) Uani 1 1 d . . .
Fe2 Fe 0.26422(3) 0.525711(14) 0.148760(18) 0.03840(10) Uani 1 1 d . . .
Fe3 Fe -0.19500(3) 0.352731(13) 0.257959(16) 0.03252(9) Uani 1 1 d . . .
Cu1 Cu 0.03991(3) 0.493924(12) 0.309307(16) 0.04193(9) Uani 1 1 d . . .
N1 N 0.24716(16) 0.67796(8) 0.37331(9) 0.0357(5) Uani 1 1 d . . .
N2 N 0.23557(16) 0.72878(8) 0.37482(10) 0.0395(6) Uani 1 1 d . . .
N3 N 0.23703(16) 0.68527(8) 0.48938(9) 0.0350(5) Uani 1 1 d . . .
N4 N 0.22331(15) 0.73587(8) 0.47785(9) 0.0337(5) Uani 1 1 d . . .
N5 N 0.07147(16) 0.67550(8) 0.42275(10) 0.0375(5) Uani 1 1 d . . .
N6 N 0.07720(16) 0.72669(8) 0.41919(10) 0.0379(5) Uani 1 1 d . . .
N7 N 0.11002(18) 0.55742(9) 0.34991(10) 0.0457(6) Uani 1 1 d . A .
N8 N 0.37263(17) 0.57158(9) 0.44320(11) 0.0466(6) Uani 1 1 d . B .
N9 N 0.09788(19) 0.57282(10) 0.52402(11) 0.0549(7) Uani 1 1 d . . .
N10 N 0.37815(19) 0.56501(9) 0.25197(11) 0.0530(7) Uani 1 1 d . . .
N11 N 0.09843(18) 0.51066(9) 0.23053(10) 0.0484(6) Uani 1 1 d . A .
N12 N 0.33581(17) 0.41953(9) 0.17885(10) 0.0437(6) Uani 1 1 d . . .
N13 N 0.22092(16) 0.59431(8) 0.12815(9) 0.0339(5) Uani 1 1 d . . .
N14 N 0.22375(16) 0.60892(8) 0.07314(10) 0.0364(5) Uani 1 1 d . . .
N15 N 0.37601(16) 0.53657(7) 0.10128(10) 0.0354(5) Uani 1 1 d . . .
N16 N 0.36244(16) 0.55674(8) 0.04918(10) 0.0381(5) Uani 1 1 d . . .
N17 N 0.19283(15) 0.49916(8) 0.08161(9) 0.0353(5) Uani 1 1 d . . .
N18 N 0.19810(15) 0.52389(8) 0.03205(9) 0.0364(5) Uani 1 1 d . . .
N19 N -0.12211(14) 0.31488(8) 0.20143(9) 0.0307(5) Uani 1 1 d . . .
N20 N -0.12181(16) 0.26333(8) 0.20326(9) 0.0353(5) Uani 1 1 d . . .
N21 N -0.30145(16) 0.30373(8) 0.24838(10) 0.0376(5) Uani 1 1 d . . .
N22 N -0.28001(17) 0.25410(8) 0.24651(10) 0.0399(6) Uani 1 1 d . . .
N23 N -0.13995(16) 0.30877(8) 0.31711(9) 0.0337(5) Uani 1 1 d . . .
N24 N -0.13236(16) 0.25744(8) 0.30697(9) 0.0362(5) Uani 1 1 d . . .
N25 N -0.03636(18) 0.42937(8) 0.27779(10) 0.0442(6) Uani 1 1 d . A .
N26 N -0.28132(19) 0.42200(10) 0.16851(11) 0.0529(7) Uani 1 1 d . . .
N27 N -0.30602(19) 0.41248(10) 0.34344(11) 0.0527(7) Uani 1 1 d . . .
N28 N -0.25725(19) 0.54823(9) 0.26097(11) 0.0487(6) Uani 1 1 d . . .
N29 N 0.26756(18) 0.38927(9) 0.33814(10) 0.0461(6) Uani 1 1 d . . .
Na1 Na 0.48421(8) 0.51278(4) 0.42816(5) 0.0439(3) Uani 1 1 d . . .
O1 O 0.14724(15) 0.44487(7) 0.33761(8) 0.0439(5) Uani 1 1 d . A .
O3 O -0.09366(15) 0.53481(7) 0.29308(9) 0.0446(5) Uani 1 1 d . A .
O2 O -0.0324(8) 0.4711(5) 0.3903(4) 0.061(3) Uani 0.50 1 d P A 1
H2A H -0.0093 0.4435 0.4027 0.073 Uiso 0.50 1 d PR A 1
H2B H -0.0232 0.4941 0.4146 0.073 Uiso 0.50 1 d PR A 1
O4 O 0.5784(5) 0.4459(3) 0.4283(4) 0.055(2) Uani 0.50 1 d P B 1
H4A H 0.6358 0.4564 0.4306 0.066 Uiso 0.50 1 d PR B 1
H4B H 0.5699 0.4294 0.3980 0.066 Uiso 0.50 1 d PR B 1
O5 O 0.3695(5) 0.4593(3) 0.4378(4) 0.0436(16) Uani 0.50 1 d P B 1
H5A H 0.3390 0.4549 0.4678 0.052 Uiso 0.50 1 d PR B 1
H5B H 0.3596 0.4433 0.4073 0.052 Uiso 0.50 1 d PR B 1
O6 O 0.5991(13) 0.5682(7) 0.4185(6) 0.0333(18) Uani 0.50 1 d P B 1
H6A H 0.5971 0.5923 0.3952 0.040 Uiso 0.50 1 d PR B 1
H6B H 0.6460 0.5615 0.4409 0.040 Uiso 0.50 1 d PR B 1
O7 O 0.4807(6) 0.51158(19) 0.3367(3) 0.0519(18) Uani 0.50 1 d P B 1
H7A H 0.4646 0.4825 0.3251 0.062 Uiso 0.50 1 d PR B 1
H7B H 0.4402 0.5331 0.3245 0.062 Uiso 0.50 1 d PR B 1
O8 O 0.5189(17) 0.5568(9) 0.5142(13) 0.057(5) Uani 0.50 1 d P . 1
H8A H 0.5807 0.5727 0.5136 0.068 Uiso 0.50 1 calc PR . 1
H8B H 0.4703 0.5808 0.5239 0.068 Uiso 0.50 1 calc PR . 1
O9 O 0.2095(3) 0.39950(14) 0.49962(18) 0.0510(11) Uani 0.50 1 d P . .
H9A H 0.1601 0.4162 0.5082 0.061 Uiso 0.50 1 d PR . .
H9B H 0.2288 0.3797 0.5255 0.061 Uiso 0.50 1 d PR . .
O2' O 0.0008(8) 0.4755(6) 0.4022(5) 0.061(3) Uani 0.50 1 d P A 2
H2C H -0.0382 0.4969 0.4147 0.073 Uiso 0.50 1 d PR A 2
H2D H -0.0244 0.4464 0.4028 0.073 Uiso 0.50 1 d PR A 2
O4' O 0.6098(5) 0.4621(3) 0.4294(4) 0.0401(15) Uani 0.50 1 d P B 2
H4C H 0.6602 0.4800 0.4300 0.048 Uiso 0.50 1 d PR B 2
H4D H 0.6087 0.4437 0.4002 0.048 Uiso 0.50 1 d PR B 2
O5' O 0.3480(6) 0.4752(3) 0.4457(4) 0.0507(19) Uani 0.50 1 d P B 2
H5C H 0.3306 0.4576 0.4174 0.061 Uiso 0.50 1 d PR B 2
H5D H 0.3054 0.4970 0.4523 0.061 Uiso 0.50 1 d PR B 2
O6' O 0.6137(14) 0.5631(8) 0.4327(7) 0.050(3) Uani 0.50 1 d P B 2
H6C H 0.6226 0.5884 0.4116 0.060 Uiso 0.50 1 d PR B 2
H6D H 0.6519 0.5532 0.4588 0.060 Uiso 0.50 1 d PR B 2
O7' O 0.4878(5) 0.53384(17) 0.3348(3) 0.0401(14) Uani 0.50 1 d P B 2
H7C H 0.4740 0.5082 0.3149 0.048 Uiso 0.50 1 d PR B 2
H7D H 0.4474 0.5570 0.3278 0.048 Uiso 0.50 1 d PR B 2
O8' O 0.5132(15) 0.5570(9) 0.5094(12) 0.046(4) Uani 0.50 1 d P . 2
H8C H 0.4629 0.5809 0.5175 0.055 Uiso 0.50 1 d PR . 2
H8D H 0.5744 0.5742 0.5095 0.055 Uiso 0.50 1 d PR . 2

loop_
_atom_site_aniso_label
_atom_site_aniso_U_11
_atom_site_aniso_U_22
_atom_site_aniso_U_33
_atom_site_aniso_U_23
_atom_site_aniso_U_13
_atom_site_aniso_U_12
B1 0.049(2) 0.0362(17) 0.0290(17) -0.0058(13) 0.0033(14) -0.0039(15)
B2 0.0347(19) 0.057(2) 0.0362(18) -0.0117(16) 0.0103(14) 0.0009(16)
B3 0.046(2) 0.0304(16) 0.0360(17) -0.0137(14) 0.0001(15) -0.0034(14)
C1 0.0311(15) 0.0286(13) 0.0440(16) 0.0030(12) -0.0101(12) 0.0032(11)
C2 0.0439(17) 0.0307(14) 0.0429(17) -0.0057(12) -0.0020(13) -0.0067(12)
C3 0.0514(18) 0.0329(14) 0.0359(16) 0.0168(12) -0.0048(13) -0.0085(13)
C4 0.0527(19) 0.0382(16) 0.0365(16) 0.0013(13) 0.0134(13) -0.0028(14)
C5 0.0418(17) 0.0454(16) 0.0335(15) 0.0065(13) -0.0016(13) 0.0085(13)
C6 0.056(2) 0.0524(18) 0.0231(14) -0.0010(13) -0.0066(13) 0.0097(15)
C7 0.0433(18) 0.0366(15) 0.0470(18) -0.0029(13) -0.0040(14) -0.0142(13)
C8 0.0513(19) 0.0267(14) 0.0507(18) 0.0031(13) -0.0077(14) 0.0025(13)
C9 0.0502(19) 0.0253(14) 0.0564(19) -0.0134(13) -0.0019(15) 0.0143(13)
C10 0.0400(17) 0.0524(18) 0.0362(16) 0.0035(14) -0.0004(13) 0.0024(14)
C11 0.0349(16) 0.0569(18) 0.0380(16) 0.0117(14) 0.0024(13) 0.0191(14)
C12 0.0414(17) 0.0576(19) 0.0345(16) 0.0137(14) 0.0105(13) 0.0187(15)
C13 0.055(2) 0.0526(18) 0.0284(15) 0.0101(14) 0.0027(14) 0.0039(15)
C14 0.0452(18) 0.0422(17) 0.0455(18) 0.0197(14) 0.0014(14) 0.0013(14)
C15 0.0327(16) 0.0469(17) 0.0527(19) 0.0144(14) -0.0006(14) -0.0043(13)
C16 0.0379(17) 0.0348(15) 0.0493(18) 0.0122(13) -0.0023(14) 0.0010(13)
C17 0.0375(16) 0.0401(16) 0.0342(15) 0.0022(12) -0.0061(12) -0.0128(13)
C18 0.0391(17) 0.0522(18) 0.0329(16) -0.0057(13) 0.0000(13) -0.0125(14)
C19 0.0441(18) 0.0596(19) 0.0307(15) -0.0027(14) -0.0009(13) -0.0202(15)
C20 0.053(2) 0.0531(19) 0.0373(17) -0.0182(15) 0.0046(14) -0.0205(16)
C21 0.0484(18) 0.0495(17) 0.0324(16) -0.0184(14) 0.0035(13) -0.0170(15)
C22 0.0382(17) 0.0401(16) 0.0478(18) -0.0132(13) 0.0047(13) -0.0232(13)
C23 0.0361(16) 0.0319(14) 0.0342(15) -0.0130(12) 0.0001(12) -0.0053(12)
C24 0.0319(16) 0.0481(17) 0.0436(17) -0.0012(14) -0.0015(13) -0.0027(13)
C25 0.0292(15) 0.0552(18) 0.0424(17) -0.0178(14) -0.0078(12) 0.0085(13)
C26 0.0376(16) 0.0493(17) 0.0358(16) -0.0230(13) -0.0073(12) 0.0103(14)
C27 0.0381(18) 0.0550(19) 0.0484(19) -0.0139(15) -0.0156(14) 0.0169(15)
C28 0.047(2) 0.061(2) 0.0452(18) -0.0162(16) -0.0135(15) 0.0165(16)
C29 0.0442(18) 0.0447(16) 0.0372(16) -0.0083(13) -0.0050(13) 0.0175(14)
C30 0.0337(16) 0.0418(16) 0.0316(15) -0.0124(12) 0.0020(12) 0.0038(12)
C31 0.0311(15) 0.0302(14) 0.0435(16) -0.0127(12) -0.0034(12) 0.0024(11)
C32 0.0430(18) 0.0366(15) 0.0518(19) -0.0090(14) 0.0132(15) 0.0106(13)
C33 0.0471(19) 0.0369(15) 0.0428(17) -0.0111(13) 0.0047(14) 0.0063(13)
C34 0.054(2) 0.0333(15) 0.0505(19) -0.0085(14) 0.0178(15) -0.0005(14)
C35 0.0489(19) 0.0285(14) 0.0503(18) -0.0057(13) 0.0202(15) 0.0030(13)
C36 0.0349(16) 0.0386(15) 0.0420(16) -0.0029(13) 0.0140(13) -0.0102(12)
C37 0.0370(17) 0.0387(15) 0.0426(17) -0.0160(13) 0.0146(13) -0.0052(13)
C38 0.0338(15) 0.0393(15) 0.0325(15) -0.0056(12) 0.0092(12) -0.0012(12)
C39 0.0354(16) 0.0307(14) 0.0424(16) -0.0163(12) 0.0031(12) 0.0069(12)
C40 0.0513(19) 0.0417(16) 0.0370(17) -0.0103(13) -0.0036(13) -0.0035(14)
C41 0.0273(15) 0.0457(17) 0.0422(17) -0.0207(14) -0.0076(12) 0.0116(13)
C42 0.0465(18) 0.0494(18) 0.0471(18) -0.0155(15) -0.0108(14) 0.0125(15)
C43 0.0323(16) 0.0478(17) 0.0504(18) -0.0140(14) -0.0140(13) 0.0143(13)
C44 0.0396(17) 0.0418(16) 0.0476(18) -0.0192(14) 0.0006(13) 0.0023(14)
C45 0.055(2) 0.0322(15) 0.0489(18) -0.0041(13) 0.0022(15) -0.0046(14)
C46 0.0526(19) 0.0426(16) 0.0273(15) -0.0071(13) 0.0100(13) 0.0033(14)
C47 0.0522(19) 0.0418(16) 0.0463(18) -0.0049(14) 0.0188(15) 0.0164(14)
C48 0.0500(19) 0.0437(17) 0.0441(18) 0.0043(14) 0.0066(14) 0.0128(14)
C49 0.0347(16) 0.0493(17) 0.0434(17) 0.0094(14) -0.0052(13) 0.0120(13)
C50 0.0447(18) 0.0353(15) 0.0381(16) 0.0075(12) -0.0089(13) -0.0007(13)
C51 0.0345(15) 0.0335(14) 0.0324(14) -0.0018(11) -0.0023(12) -0.0036(12)
C52 0.0320(16) 0.0468(16) 0.0363(15) 0.0017(13) 0.0032(12) -0.0073(13)
C53 0.0275(15) 0.0622(19) 0.0356(16) -0.0010(15) -0.0003(12) 0.0005(14)
C54 0.0332(16) 0.0587(19) 0.0320(15) 0.0009(14) -0.0041(12) 0.0129(14)
C55 0.0423(18) 0.056(2) 0.0517(19) -0.0195(16) -0.0115(15) 0.0097(15)
C56 0.0360(17) 0.058(2) 0.052(2) -0.0174(16) -0.0129(15) 0.0142(15)
C57 0.0417(18) 0.0405(16) 0.057(2) -0.0196(14) -0.0248(15) 0.0247(14)
C58 0.0397(17) 0.0463(17) 0.0340(15) -0.0147(13) -0.0103(12) 0.0061(13)
C59 0.0332(16) 0.0480(17) 0.0456(18) -0.0078(14) -0.0038(13) -0.0020(13)
C60 0.0452(18) 0.0542(19) 0.0367(16) 0.0045(14) 0.0020(13) 0.0034(15)
C61 0.0448(18) 0.0533(18) 0.0302(15) 0.0048(13) -0.0079(13) -0.0104(14)
C62 0.0476(19) 0.0567(19) 0.0323(16) 0.0109(14) -0.0052(13) 0.0091(15)
C63 0.054(2) 0.0469(18) 0.0432(18) 0.0084(14) -0.0132(15) -0.0015(15)
C64 0.057(2) 0.0362(16) 0.0463(18) 0.0110(13) -0.0092(15) 0.0023(14)
C65 0.0350(16) 0.0320(14) 0.0484(18) 0.0070(13) -0.0075(13) -0.0102(12)
C66 0.0419(17) 0.0290(14) 0.0449(17) -0.0054(12) -0.0013(13) 0.0027(12)
C67 0.0374(16) 0.0474(17) 0.0338(16) -0.0048(13) -0.0038(12) -0.0092(13)
C68 0.0280(15) 0.0565(18) 0.0415(17) -0.0025(14) -0.0012(12) -0.0178(13)
C69 0.0420(18) 0.0513(18) 0.0391(17) 0.0035(14) 0.0016(13) -0.0174(15)
C70 0.0452(19) 0.0527(19) 0.0482(19) -0.0041(15) -0.0121(14) -0.0159(15)
C71 0.0513(18) 0.0344(15) 0.0284(14) 0.0051(12) -0.0131(12) -0.0175(13)
C72 0.0371(16) 0.0453(16) 0.0320(15) -0.0069(12) -0.0120(12) -0.0145(13)
C73 0.051(2) 0.065(2) 0.0481(19) -0.0176(16) -0.0048(16) 0.0169(17)
C74 0.062(2) 0.063(2) 0.051(2) 0.0046(16) 0.0105(17) 0.0257(18)
C75 0.066(2) 0.068(2) 0.055(2) -0.0135(18) -0.0110(18) 0.0165(19)
C76 0.050(2) 0.069(2) 0.051(2) 0.0125(17) 0.0002(16) 0.0039(18)
C77 0.055(2) 0.0482(18) 0.0506(19) -0.0094(15) 0.0089(16) 0.0076(16)
C78 0.054(2) 0.065(2) 0.0460(19) 0.0064(16) 0.0078(15) 0.0008(17)
Fe1 0.0310(2) 0.0344(2) 0.02784(19) 0.00137(16) -0.00585(15) -0.00266(16)
Fe2 0.0374(2) 0.0326(2) 0.0452(2) 0.00166(18) 0.00032(18) -0.00151(18)
Fe3 0.0391(2) 0.02846(19) 0.0300(2) -0.00442(16) -0.00052(16) -0.00393(17)
Cu1 0.0506(2) 0.03063(18) 0.0446(2) -0.00482(15) 0.00503(16) -0.01676(16)
N1 0.0359(13) 0.0403(13) 0.0309(12) 0.0050(10) -0.0029(10) -0.0040(10)
N2 0.0385(14) 0.0383(13) 0.0416(14) 0.0080(11) -0.0059(11) 0.0054(11)
N3 0.0354(13) 0.0366(12) 0.0330(12) 0.0031(10) -0.0080(10) -0.0037(10)
N4 0.0281(12) 0.0386(12) 0.0344(12) -0.0003(10) -0.0024(9) -0.0090(10)
N5 0.0348(13) 0.0386(13) 0.0390(13) -0.0014(10) -0.0039(10) 0.0002(10)
N6 0.0356(13) 0.0381(13) 0.0399(13) 0.0017(11) -0.0032(10) 0.0010(10)
N7 0.0584(17) 0.0407(13) 0.0377(14) -0.0051(11) -0.0117(12) -0.0065(12)
N8 0.0424(15) 0.0446(14) 0.0529(16) 0.0147(12) -0.0121(12) 0.0042(12)
N9 0.0517(17) 0.0615(17) 0.0516(16) 0.0196(13) 0.0113(13) -0.0228(14)
N10 0.0550(17) 0.0526(16) 0.0513(16) -0.0141(13) -0.0135(13) 0.0217(13)
N11 0.0533(16) 0.0547(15) 0.0373(14) 0.0082(12) 0.0041(12) -0.0113(13)
N12 0.0491(16) 0.0455(14) 0.0365(14) 0.0111(11) -0.0005(11) 0.0040(12)
N13 0.0428(14) 0.0277(11) 0.0313(12) 0.0008(9) 0.0020(10) -0.0024(10)
N14 0.0310(12) 0.0413(13) 0.0369(13) -0.0024(10) -0.0023(10) 0.0053(10)
N15 0.0361(13) 0.0259(11) 0.0443(14) -0.0040(10) 0.0040(11) -0.0024(10)
N16 0.0373(14) 0.0332(12) 0.0437(14) -0.0058(11) 0.0072(11) 0.0039(10)
N17 0.0343(13) 0.0349(12) 0.0366(13) 0.0036(10) 0.0051(10) -0.0034(10)
N18 0.0347(13) 0.0429(13) 0.0317(12) -0.0017(10) -0.0005(10) 0.0010(10)
N19 0.0265(12) 0.0333(12) 0.0325(12) -0.0025(9) 0.0010(9) -0.0023(9)
N20 0.0364(13) 0.0383(13) 0.0312(12) -0.0081(10) 0.0017(10) 0.0043(10)
N21 0.0312(13) 0.0384(13) 0.0431(14) -0.0011(11) -0.0001(10) -0.0080(10)
N22 0.0436(15) 0.0386(13) 0.0375(13) -0.0026(11) -0.0055(11) -0.0061(11)
N23 0.0394(13) 0.0326(12) 0.0292(12) -0.0099(9) 0.0017(10) -0.0029(10)
N24 0.0409(14) 0.0316(12) 0.0361(13) 0.0015(10) 0.0022(10) -0.0030(10)
N25 0.0520(16) 0.0382(13) 0.0426(14) -0.0019(11) 0.0045(12) -0.0129(12)
N26 0.0535(17) 0.0627(17) 0.0425(15) 0.0163(13) -0.0101(12) 0.0069(14)
N27 0.0573(17) 0.0562(16) 0.0446(15) -0.0195(13) -0.0037(13) 0.0119(13)
N28 0.0518(16) 0.0477(15) 0.0466(15) -0.0098(12) 0.0067(12) 0.0107(13)
N29 0.0480(16) 0.0501(15) 0.0400(14) -0.0021(12) -0.0096(12) -0.0026(12)
Na1 0.0418(7) 0.0448(6) 0.0451(6) 0.0089(5) 0.0034(5) 0.0235(5)
O1 0.0518(13) 0.0340(11) 0.0460(12) -0.0044(9) 0.0062(10) -0.0106(9)
O3 0.0471(13) 0.0377(11) 0.0490(13) -0.0050(9) 0.0045(10) -0.0115(9)
O2 0.092(8) 0.050(3) 0.041(5) -0.008(4) 0.031(5) -0.021(6)
O4 0.040(5) 0.057(5) 0.069(4) 0.010(4) 0.013(4) 0.025(3)
O5 0.039(4) 0.040(4) 0.051(3) -0.004(3) 0.016(3) -0.004(3)
O6 0.028(4) 0.046(4) 0.026(5) -0.002(4) -0.001(3) 0.011(3)
O7 0.074(4) 0.035(3) 0.046(3) 0.009(4) 0.001(3) 0.024(4)
O8 0.059(8) 0.061(10) 0.049(8) -0.028(6) -0.015(5) 0.016(7)
O9 0.056(3) 0.037(2) 0.060(3) -0.016(2) 0.000(2) 0.015(2)
O2' 0.076(7) 0.047(5) 0.059(5) 0.000(3) -0.004(4) -0.006(4)
O4' 0.039(4) 0.047(4) 0.034(3) -0.006(3) 0.012(3) 0.008(2)
O5' 0.041(4) 0.065(6) 0.046(4) 0.006(3) 0.003(3) 0.027(3)
O6' 0.046(7) 0.065(5) 0.041(7) 0.002(5) 0.004(5) 0.015(4)
O7' 0.042(3) 0.030(3) 0.048(3) 0.003(3) -0.007(2) 0.010(3)
O8' 0.038(6) 0.062(10) 0.038(6) -0.030(6) 0.004(6) -0.018(6)

loop_
_atom_type_symbol
_atom_type_description
_atom_type_scat_dispersion_real
_atom_type_scat_dispersion_imag
_atom_type_scat_source
C C 0.0033 0.0016 'International Tables Vol C Tables 4.2.6.8 and 6.1.1.4'
H H 0.0000 0.0000 'International Tables Vol C Tables 4.2.6.8 and 6.1.1.4'
B B 0.0013 0.0007 'International Tables Vol C Tables 4.2.6.8 and 6.1.1.4'
N N 0.0061 0.0033 'International Tables Vol C Tables 4.2.6.8 and 6.1.1.4'
O O 0.0106 0.0060 'International Tables Vol C Tables 4.2.6.8 and 6.1.1.4'
Cu Cu 0.3201 1.2651 'International Tables Vol C Tables 4.2.6.8 and 6.1.1.4'
Fe Fe 0.3463 0.8444 'International Tables Vol C Tables 4.2.6.8 and 6.1.1.4'
Na Na 0.0362 0.0249 'International Tables Vol C Tables 4.2.6.8 and 6.1.1.4'

loop_
_geom_angle_atom_site_label_1
_geom_angle_atom_site_label_2
_geom_angle_atom_site_label_3
_geom_angle
_geom_angle_site_symmetry_1
_geom_angle_site_symmetry_3
_geom_angle_publ_flag
N4 B1 N2 105.7(2) . . ?
N4 B1 N6 109.1(2) . . ?
N2 B1 N6 106.54(18) . . ?
N4 B1 H1 111.8 . . ?
N2 B1 H1 111.7 . . ?
N6 B1 H1 111.7 . . ?
N16 B2 N18 109.7(2) . . ?
N16 B2 N14 107.1(2) . . ?
N18 B2 N14 108.62(19) . . ?
N16 B2 H2 110.4 . . ?
N18 B2 H2 110.5 . . ?
N14 B2 H2 110.5 . . ?
N22 B3 N24 109.37(18) . . ?
N22 B3 N20 106.3(2) . . ?
N24 B3 N20 103.77(18) . . ?
N22 B3 H3 112.3 . . ?
N24 B3 H3 112.3 . . ?
N20 B3 H3 112.3 . . ?
N8 C1 Fe1 177.9(2) . . ?
N7 C2 Fe1 174.8(2) . . ?
N9 C3 Fe1 178.3(2) . . ?
N11 C4 Fe2 175.9(3) . . ?
N12 C5 Fe2 176.9(2) . . ?
N10 C6 Fe2 178.6(3) . . ?
N25 C7 Fe3 177.7(2) . . ?
N26 C8 Fe3 178.6(2) . . ?
N27 C9 Fe3 178.5(3) . . ?
N1 C10 C11 107.2(2) . . ?
N1 C10 H10 126.4 . . ?
C11 C10 H10 126.4 . . ?
C12 C11 C16 120.4(3) . . ?
C12 C11 C10 132.2(3) . . ?
C16 C11 C10 107.3(2) . . ?
C11 C12 C13 114.0(3) . . ?
C11 C12 H12 123.0 . . ?
C13 C12 H12 123.0 . . ?
C14 C13 C12 124.9(3) . . ?
C14 C13 H13 117.6 . . ?
C12 C13 H13 117.6 . . ?
C13 C14 C15 120.4(3) . . ?
C13 C14 H14 119.8 . . ?
C15 C14 H14 119.8 . . ?
C14 C15 C16 115.8(3) . . ?
C14 C15 H15 122.1 . . ?
C16 C15 H15 122.1 . . ?
N2 C16 C11 106.2(2) . . ?
N2 C16 C15 129.3(3) . . ?
C11 C16 C15 124.5(3) . . ?
N3 C17 C18 107.0(2) . . ?
N3 C17 H17 126.5 . . ?
C18 C17 H17 126.5 . . ?
C19 C18 C23 119.5(3) . . ?
C19 C18 C17 133.9(3) . . ?
C23 C18 C17 106.6(2) . . ?
C20 C19 C18 118.4(3) . . ?
C20 C19 H19 120.8 . . ?
C18 C19 H19 120.8 . . ?
C19 C20 C21 122.2(3) . . ?
C19 C20 H20 118.9 . . ?
C21 C20 H20 118.9 . . ?
C22 C21 C20 120.0(3) . . ?
C22 C21 H21 120.0 . . ?
C20 C21 H21 120.0 . . ?
C21 C22 C23 116.6(3) . . ?
C21 C22 H22 121.7 . . ?
C23 C22 H22 121.7 . . ?
N4 C23 C18 107.5(2) . . ?
N4 C23 C22 129.2(3) . . ?
C18 C23 C22 123.2(3) . . ?
N5 C24 C25 109.8(2) . . ?
N5 C24 H24 125.1 . . ?
C25 C24 H24 125.1 . . ?
C30 C25 C24 105.5(2) . . ?
C30 C25 C26 118.9(3) . . ?
C24 C25 C26 135.7(3) . . ?
C27 C26 C25 117.9(3) . . ?
C27 C26 H26 121.1 . . ?
C25 C26 H26 121.1 . . ?
C26 C27 C28 121.9(3) . . ?
C26 C27 H27 119.1 . . ?
C28 C27 H27 119.1 . . ?
C29 C28 C27 121.6(3) . . ?
C29 C28 H28 119.2 . . ?
C27 C28 H28 119.2 . . ?
C30 C29 C28 116.0(3) . . ?
C30 C29 H29 122.0 . . ?
C28 C29 H29 122.0 . . ?
N6 C30 C25 107.8(2) . . ?
N6 C30 C29 128.5(2) . . ?
C25 C30 C29 123.7(3) . . ?
N15 C31 C32 108.7(2) . . ?
N15 C31 H31 125.7 . . ?
C32 C31 H31 125.7 . . ?
C31 C32 C33 133.3(3) . . ?
C31 C32 C37 103.3(2) . . ?
C33 C32 C37 123.3(3) . . ?
C34 C33 C32 117.2(3) . . ?
C34 C33 H33 121.4 . . ?
C32 C33 H33 121.4 . . ?
C33 C34 C35 120.1(3) . . ?
C33 C34 H34 120.0 . . ?
C35 C34 H34 120.0 . . ?
C36 C35 C34 125.1(3) . . ?
C36 C35 H35 117.4 . . ?
C34 C35 H35 117.4 . . ?
C35 C36 C37 112.8(3) . . ?
C35 C36 H36 123.6 . . ?
C37 C36 H36 123.6 . . ?
N16 C37 C32 111.1(2) . . ?
N16 C37 C36 127.4(3) . . ?
C32 C37 C36 121.4(3) . . ?
N17 C38 C39 110.0(2) . . ?
N17 C38 H38 125.0 . . ?
C39 C38 H38 125.0 . . ?
C38 C39 C44 104.5(2) . . ?
C38 C39 C40 136.5(3) . . ?
C44 C39 C40 119.0(3) . . ?
C41 C40 C39 117.2(3) . . ?
C41 C40 H40 121.4 . . ?
C39 C40 H40 121.4 . . ?
C40 C41 C42 121.7(3) . . ?
C40 C41 H41 119.2 . . ?
C42 C41 H41 119.2 . . ?
C41 C42 C43 125.6(3) . . ?
C41 C42 H42 117.2 . . ?
C43 C42 H42 117.2 . . ?
C44 C43 C42 112.8(3) . . ?
C44 C43 H43 123.6 . . ?
C42 C43 H43 123.6 . . ?
N18 C44 C43 128.5(3) . . ?
N18 C44 C39 107.7(2) . . ?
C43 C44 C39 123.7(3) . . ?
N13 C45 C46 111.9(2) . . ?
N13 C45 H45 124.0 . . ?
C46 C45 H45 124.0 . . ?
C51 C46 C47 120.2(3) . . ?
C51 C46 C45 102.4(2) . . ?
C47 C46 C45 137.2(3) . . ?
C48 C47 C46 120.9(3) . . ?
C48 C47 H47 119.6 . . ?
C46 C47 H47 119.6 . . ?
C49 C48 C47 117.5(3) . . ?
C49 C48 H48 121.2 . . ?
C47 C48 H48 121.2 . . ?
C48 C49 C50 123.4(3) . . ?
C48 C49 H49 118.3 . . ?
C50 C49 H49 118.3 . . ?
C51 C50 C49 116.7(3) . . ?
C51 C50 H50 121.6 . . ?
C49 C50 H50 121.6 . . ?
N14 C51 C46 109.4(2) . . ?
N14 C51 C50 129.6(2) . . ?
C46 C51 C50 121.0(3) . . ?
N19 C52 C53 109.1(2) . . ?
N19 C52 H52 125.5 . . ?
C53 C52 H52 125.5 . . ?
C58 C53 C52 106.9(2) . . ?
C58 C53 C54 118.1(3) . . ?
C52 C53 C54 134.8(3) . . ?
C55 C54 C53 115.5(3) . . ?
C55 C54 H54 122.2 . . ?
C53 C54 H54 122.2 . . ?
C56 C55 C54 126.0(3) . . ?
C56 C55 H55 117.0 . . ?
C54 C55 H55 117.0 . . ?
C55 C56 C57 122.7(3) . . ?
C55 C56 H56 118.7 . . ?
C57 C56 H56 118.7 . . ?
C56 C57 C58 111.4(3) . . ?
C56 C57 H57 124.3 . . ?
C58 C57 H57 124.3 . . ?
N20 C58 C53 106.7(2) . . ?
N20 C58 C57 126.9(3) . . ?
C53 C58 C57 126.3(3) . . ?
N23 C59 C60 108.8(2) . . ?
N23 C59 H59 125.6 . . ?
C60 C59 H59 125.6 . . ?
C65 C60 C61 123.4(3) . . ?
C65 C60 C59 105.3(3) . . ?
C61 C60 C59 131.3(3) . . ?
C60 C61 C62 113.6(3) . . ?
C60 C61 H61 123.2 . . ?
C62 C61 H61 123.2 . . ?
C63 C62 C61 122.7(3) . . ?
C63 C62 H62 118.6 . . ?
C61 C62 H62 118.6 . . ?
C64 C63 C62 123.5(3) . . ?
C64 C63 H63 118.2 . . ?
C62 C63 H63 118.2 . . ?
C63 C64 C65 114.6(3) . . ?
C63 C64 H64 122.7 . . ?
C65 C64 H64 122.7 . . ?
N24 C65 C60 108.6(2) . . ?
N24 C65 C64 129.2(2) . . ?
C60 C65 C64 122.1(3) . . ?
N21 C66 C67 110.1(2) . . ?
N21 C66 H66 125.0 . . ?
C67 C66 H66 125.0 . . ?
C72 C67 C68 120.6(2) . . ?
C72 C67 C66 103.8(2) . . ?
C68 C67 C66 135.7(3) . . ?
C69 C68 C67 119.6(3) . . ?
C69 C68 H68 120.2 . . ?
C67 C68 H68 120.2 . . ?
C70 C69 C68 119.7(3) . . ?
C70 C69 H69 120.2 . . ?
C68 C69 H69 120.2 . . ?
C71 C70 C69 120.8(3) . . ?
C71 C70 H70 119.6 . . ?
C69 C70 H70 119.6 . . ?
C70 C71 C72 119.3(2) . . ?
C70 C71 H71 120.3 . . ?
C72 C71 H71 120.3 . . ?
C67 C72 N22 110.1(2) . . ?
C67 C72 C71 120.0(2) . . ?
N22 C72 C71 129.9(3) . . ?
O3 C73 N28 131.9(3) . . ?
O3 C73 H73 114.1 . . ?
N28 C73 H73 114.1 . . ?
N28 C74 H74A 109.5 . . ?
N28 C74 H74B 109.5 . . ?
H74A C74 H74B 109.5 . . ?
N28 C74 H74C 109.4 . . ?
H74A C74 H74C 109.5 . . ?
H74B C74 H74C 109.5 . . ?
N28 C75 H75A 109.5 . . ?
N28 C75 H75B 109.5 . . ?
H75A C75 H75B 109.5 . . ?
N28 C75 H75C 109.5 . . ?
H75A C75 H75C 109.5 . . ?
H75B C75 H75C 109.5 . . ?
O1 C76 N29 113.5(3) . . ?
O1 C76 H76 123.3 . . ?
N29 C76 H76 123.3 . . ?
N29 C77 H77A 109.5 . . ?
N29 C77 H77B 109.5 . . ?
H77A C77 H77B 109.5 . . ?
N29 C77 H77C 109.4 . . ?
H77A C77 H77C 109.5 . . ?
H77B C77 H77C 109.5 . . ?
N29 C78 H78A 109.5 . . ?
N29 C78 H78B 109.4 . . ?
H78A C78 H78B 109.5 . . ?
N29 C78 H78C 109.5 . . ?
H78A C78 H78C 109.5 . . ?
H78B C78 H78C 109.5 . . ?
C3 Fe1 C2 86.05(12) . . ?
C3 Fe1 C1 88.03(12) . . ?
C2 Fe1 C1 88.44(12) . . ?
C3 Fe1 N1 179.49(9) . . ?
C2 Fe1 N1 94.28(9) . . ?
C1 Fe1 N1 92.38(8) . . ?
C3 Fe1 N3 92.41(9) . . ?
C2 Fe1 N3 178.43(9) . . ?
C1 Fe1 N3 91.81(8) . . ?
N1 Fe1 N3 87.26(9) . . ?
C3 Fe1 N5 91.48(9) . . ?
C2 Fe1 N5 89.76(9) . . ?
C1 Fe1 N5 178.16(8) . . ?
N1 Fe1 N5 88.13(9) . . ?
N3 Fe1 N5 89.98(9) . . ?
C4 Fe2 C5 88.90(12) . . ?
C4 Fe2 C6 89.16(13) . . ?
C5 Fe2 C6 88.55(12) . . ?
C4 Fe2 N15 177.20(9) . . ?
C5 Fe2 N15 91.33(8) . . ?
C6 Fe2 N15 88.05(9) . . ?
C4 Fe2 N17 91.99(10) . . ?
C5 Fe2 N17 90.79(9) . . ?
C6 Fe2 N17 178.66(9) . . ?
N15 Fe2 N17 90.80(9) . . ?
C4 Fe2 N13 91.34(9) . . ?
C5 Fe2 N13 179.69(9) . . ?
C6 Fe2 N13 91.25(9) . . ?
N15 Fe2 N13 88.42(9) . . ?
N17 Fe2 N13 89.40(9) . . ?
C9 Fe3 C8 84.56(13) . . ?
C9 Fe3 C7 85.58(13) . . ?
C8 Fe3 C7 88.00(13) . . ?
C9 Fe3 N19 178.39(9) . . ?
C8 Fe3 N19 94.29(9) . . ?
C7 Fe3 N19 93.25(9) . . ?
C9 Fe3 N23 93.82(9) . . ?
C8 Fe3 N23 178.34(9) . . ?
C7 Fe3 N23 91.47(9) . . ?
N19 Fe3 N23 87.31(9) . . ?
C9 Fe3 N21 92.35(10) . . ?
C8 Fe3 N21 91.88(9) . . ?
C7 Fe3 N21 177.93(9) . . ?
N19 Fe3 N21 88.81(9) . . ?
N23 Fe3 N21 88.59(9) . . ?
N11 Cu1 O1 97.14(9) . . ?
N11 Cu1 N25 94.19(9) . . ?
O1 Cu1 N25 87.65(9) . . ?
N11 Cu1 N7 91.87(10) . . ?
O1 Cu1 N7 91.78(9) . . ?
N25 Cu1 N7 173.93(9) . . ?
N11 Cu1 O3 94.83(9) . . ?
O1 Cu1 O3 166.57(7) . . ?
N25 Cu1 O3 85.40(9) . . ?
N7 Cu1 O3 93.91(8) . . ?
N11 Cu1 O2 174.7(2) . . ?
O1 Cu1 O2 83.9(4) . . ?
N25 Cu1 O2 80.7(3) . . ?
N7 Cu1 O2 93.2(3) . . ?
O3 Cu1 O2 83.6(4) . . ?
N11 Cu1 O2' 170.3(3) . . ?
O1 Cu1 O2' 75.2(4) . . ?
N25 Cu1 O2' 91.4(3) . . ?
N7 Cu1 O2' 82.6(3) . . ?
O3 Cu1 O2' 93.4(4) . . ?
O2 Cu1 O2' 14.1(4) . . ?
C10 N1 N2 109.34(18) . . ?
C10 N1 Fe1 130.44(15) . . ?
N2 N1 Fe1 120.17(17) . . ?
C16 N2 N1 109.92(18) . . ?
C16 N2 B1 131.47(17) . . ?
N1 N2 B1 118.56(18) . . ?
C17 N3 N4 110.59(17) . . ?
C17 N3 Fe1 131.30(14) . . ?
N4 N3 Fe1 118.10(16) . . ?
C23 N4 N3 108.28(17) . . ?
C23 N4 B1 131.99(17) . . ?
N3 N4 B1 119.70(17) . . ?
C24 N5 N6 108.32(18) . . ?
C24 N5 Fe1 132.55(15) . . ?
N6 N5 Fe1 119.13(17) . . ?
N5 N6 C30 108.63(18) . . ?
N5 N6 B1 118.59(18) . . ?
C30 N6 B1 132.77(17) . . ?
C2 N7 Cu1 170.02(18) . . ?
C1 N8 Na1 163.53(19) . . ?
C4 N11 Cu1 155.99(19) . . ?
C45 N13 N14 106.97(17) . . ?
C45 N13 Fe2 133.78(14) . . ?
N14 N13 Fe2 119.25(16) . . ?
N13 N14 C51 109.32(18) . . ?
N13 N14 B2 116.04(18) . . ?
C51 N14 B2 134.62(18) . . ?
N16 N15 C31 110.05(18) . . ?
N16 N15 Fe2 117.50(17) . . ?
C31 N15 Fe2 132.41(15) . . ?
C37 N16 N15 106.82(19) . . ?
C37 N16 B2 133.92(19) . . ?
N15 N16 B2 119.24(18) . . ?
N18 N17 C38 109.16(19) . . ?
N18 N17 Fe2 118.15(16) . . ?
C38 N17 Fe2 132.68(14) . . ?
N17 N18 C44 108.62(18) . . ?
N17 N18 B2 117.88(18) . . ?
C44 N18 B2 133.42(19) . . ?
C52 N19 N20 108.06(17) . . ?
C52 N19 Fe3 131.96(14) . . ?
N20 N19 Fe3 119.97(15) . . ?
C58 N20 N19 109.17(17) . . ?
C58 N20 B3 131.73(17) . . ?
N19 N20 B3 119.10(16) . . ?
C66 N21 N22 110.07(18) . . ?
C66 N21 Fe3 131.36(15) . . ?
N22 N21 Fe3 118.54(17) . . ?
N21 N22 C72 105.9(2) . . ?
N21 N22 B3 120.48(18) . . ?
C72 N22 B3 133.6(2) . . ?
C59 N23 N24 108.52(18) . . ?
C59 N23 Fe3 130.77(14) . . ?
N24 N23 Fe3 120.10(16) . . ?
C65 N24 N23 108.86(18) . . ?
C65 N24 B3 133.06(17) . . ?
N23 N24 B3 117.98(18) . . ?
C7 N25 Cu1 161.87(18) . . ?
C73 N28 C74 126.1(3) . . ?
C73 N28 C75 120.3(2) . . ?
C74 N28 C75 113.5(3) . . ?
C77 N29 C78 119.5(2) . . ?
C77 N29 C76 121.8(3) . . ?
C78 N29 C76 118.4(3) . . ?
O7 Na1 O5 94.6(3) . . ?
O7 Na1 O5' 99.4(3) . . ?
O5 Na1 O5' 14.5(2) . . ?
O7 Na1 O6 85.5(4) . . ?
O5 Na1 O6 179.1(5) . . ?
O5' Na1 O6 164.6(5) . . ?
O7 Na1 O4 90.0(3) . . ?
O5 Na1 O4 84.9(2) . . ?
O5' Na1 O4 98.6(2) . . ?
O6 Na1 O4 96.1(5) . . ?
O7 Na1 O4' 91.0(3) . . ?
O5 Na1 O4' 100.7(2) . . ?
O5' Na1 O4' 114.1(2) . . ?
O6 Na1 O4' 80.2(4) . . ?
O4 Na1 O4' 16.0(2) . . ?
O7 Na1 O7' 15.67(18) . . ?
O5 Na1 O7' 106.7(3) . . ?
O5' Na1 O7' 108.6(3) . . ?
O6 Na1 O7' 73.3(4) . . ?
O4 Na1 O7' 100.8(3) . . ?
O4' Na1 O7' 98.3(3) . . ?
O7 Na1 N8 98.8(2) . . ?
O5 Na1 N8 85.85(16) . . ?
O5' Na1 N8 71.62(17) . . ?
O6 Na1 N8 93.2(5) . . ?
O4 Na1 N8 167.7(2) . . ?
O4' Na1 N8 167.8(2) . . ?
O7' Na1 N8 89.64(18) . . ?
O7 Na1 O8' 147.6(6) . . ?
O5 Na1 O8' 112.9(5) . . ?
O5' Na1 O8' 103.7(4) . . ?
O6 Na1 O8' 66.7(6) . . ?
O4 Na1 O8' 108.4(8) . . ?
O4' Na1 O8' 99.8(7) . . ?
O7' Na1 O8' 132.1(6) . . ?
N8 Na1 O8' 68.0(7) . . ?
O7 Na1 O6' 94.0(5) . . ?
O5 Na1 O6' 170.0(4) . . ?
O5' Na1 O6' 164.0(6) . . ?
O6 Na1 O6' 10.4(5) . . ?
O4 Na1 O6' 90.1(5) . . ?
O4' Na1 O6' 74.1(5) . . ?
O7' Na1 O6' 82.7(4) . . ?
N8 Na1 O6' 97.8(5) . . ?
O8' Na1 O6' 60.6(6) . . ?
O7 Na1 O8 124.8(7) . 3_666 ?
O5 Na1 O8 52.2(7) . 3_666 ?
O5' Na1 O8 60.0(7) . 3_666 ?
O6 Na1 O8 128.5(7) . 3_666 ?
O4 Na1 O8 50.2(6) . 3_666 ?
O4' Na1 O8 61.0(6) . 3_666 ?
O7' Na1 O8 140.3(7) . 3_666 ?
N8 Na1 O8 117.5(6) . 3_666 ?
O8' Na1 O8 86.7(10) . 3_666 ?
O6' Na1 O8 118.3(7) . 3_666 ?
O7 Na1 O8' 126.9(6) . 3_666 ?
O5 Na1 O8' 54.8(6) . 3_666 ?
O5' Na1 O8' 62.3(6) . 3_666 ?
O6 Na1 O8' 125.8(6) . 3_666 ?
O4 Na1 O8' 50.0(5) . 3_666 ?
O4' Na1 O8' 60.1(5) . 3_666 ?
O7' Na1 O8' 142.3(6) . 3_666 ?
N8 Na1 O8' 117.8(5) . 3_666 ?
O8' Na1 O8' 84.3(8) . 3_666 ?
O6' Na1 O8' 115.6(7) . 3_666 ?
O8 Na1 O8' 2.9(13) 3_666 3_666 ?
O7 Na1 H4A 91.6 . . ?
O5 Na1 H4A 102.8 . . ?
O5' Na1 H4A 116.1 . . ?
O6 Na1 H4A 78.1 . . ?
O4 Na1 H4A 18.2 . . ?
O4' Na1 H4A 2.3 . . ?
O7' Na1 H4A 98.3 . . ?
N8 Na1 H4A 165.9 . . ?
O8' Na1 H4A 98.2 . . ?
O6' Na1 H4A 71.8 . . ?
O8 Na1 H4A 62.4 3_666 . ?
O8' Na1 H4A 61.3 3_666 . ?
O7 Na1 H4B 74.3 . . ?
O5 Na1 H4B 79.0 . . ?
O5' Na1 H4B 93.5 . . ?
O6 Na1 H4B 102.0 . . ?
O4 Na1 H4B 17.4 . . ?
O4' Na1 H4B 28.7 . . ?
O7' Na1 H4B 86.7 . . ?
N8 Na1 H4B 162.6 . . ?
O8' Na1 H4B 125.9 . . ?
O6' Na1 H4B 98.5 . . ?
O8 Na1 H4B 58.5 3_666 . ?
O8' Na1 H4B 59.2 3_666 . ?
H4A Na1 H4B 30.8 . . ?
O7 Na1 H5B 77.9 . . ?
O5 Na1 H5B 17.5 . . ?
O5' Na1 H5B 28.6 . . ?
O6 Na1 H5B 162.9 . . ?
O4 Na1 H5B 79.9 . . ?
O4' Na1 H5B 95.7 . . ?
O7' Na1 H5B 91.1 . . ?
N8 Na1 H5B 93.5 . . ?
O8' Na1 H5B 130.4 . . ?
O6' Na1 H5B 167.0 . . ?
O8 Na1 H5B 60.8 3_666 . ?
O8' Na1 H5B 63.7 3_666 . ?
H4A Na1 H5B 98.0 . . ?
H4B Na1 H5B 69.6 . . ?
O7 Na1 H6B 97.7 . . ?
O5 Na1 H6B 163.0 . . ?
O5' Na1 H6B 162.7 . . ?
O6 Na1 H6B 17.6 . . ?
O4 Na1 H6B 83.5 . . ?
O4' Na1 H6B 67.5 . . ?
O7' Na1 H6B 87.7 . . ?
N8 Na1 H6B 103.7 . . ?
O8' Na1 H6B 59.8 . . ?
O6' Na1 H6B 7.6 . . ?
O8 Na1 H6B 110.9 3_666 . ?
O8' Na1 H6B 108.2 3_666 . ?
H4A Na1 H6B 65.3 . . ?
H4B Na1 H6B 93.1 . . ?
H5B Na1 H6B 162.8 . . ?
O7 Na1 H7A 18.5 . . ?
O5 Na1 H7A 79.0 . . ?
O5' Na1 H7A 86.5 . . ?
O6 Na1 H7A 101.2 . . ?
O4 Na1 H7A 78.8 . . ?
O4' Na1 H7A 84.2 . . ?
O7' Na1 H7A 34.1 . . ?
N8 Na1 H7A 107.3 . . ?
O8' Na1 H7A 166.1 . . ?
O6' Na1 H7A 108.4 . . ?
O8 Na1 H7A 106.7 3_666 . ?
O8' Na1 H7A 109.0 3_666 . ?
H4A Na1 H7A 85.4 . . ?
H4B Na1 H7A 61.7 . . ?
H5B Na1 H7A 61.7 . . ?
H6B Na1 H7A 110.6 . . ?
O7 Na1 H7B 18.5 . . ?
O5 Na1 H7B 93.6 . . ?
O5' Na1 H7B 93.9 . . ?
O6 Na1 H7B 86.2 . . ?
O4 Na1 H7B 108.3 . . ?
O4' Na1 H7B 109.3 . . ?
O7' Na1 H7B 15.5 . . ?
N8 Na1 H7B 80.3 . . ?
O8' Na1 H7B 136.0 . . ?
O6' Na1 H7B 96.2 . . ?
O8 Na1 H7B 136.2 3_666 . ?
O8' Na1 H7B 138.8 3_666 . ?
H4A Na1 H7B 109.8 . . ?
H4B Na1 H7B 92.2 . . ?
H5B Na1 H7B 79.4 . . ?
H6B Na1 H7B 101.8 . . ?
H7A Na1 H7B 31.9 . . ?
O7 Na1 H4C 91.6 . . ?
O5 Na1 H4C 118.6 . . ?
O5' Na1 H4C 131.6 . . ?
O6 Na1 H4C 62.4 . . ?
O4 Na1 H4C 34.0 . . ?
O4' Na1 H4C 18.0 . . ?
O7' Na1 H4C 94.2 . . ?
N8 Na1 H4C 152.7 . . ?
O8' Na1 H4C 89.8 . . ?
O6' Na1 H4C 56.1 . . ?
O8 Na1 H4C 75.0 3_666 . ?
O8' Na1 H4C 73.4 3_666 . ?
H4A Na1 H4C 15.8 . . ?
H4B Na1 H4C 44.7 . . ?
H5B Na1 H4C 113.4 . . ?
H6B Na1 H4C 49.6 . . ?
H7A Na1 H4C 90.3 . . ?
H7B Na1 H4C 108.1 . . ?
O7 Na1 H4D 75.8 . . ?
O5 Na1 H4D 93.2 . . ?
O5' Na1 H4D 107.7 . . ?
O6 Na1 H4D 87.7 . . ?
O4 Na1 H4D 15.9 . . ?
O4' Na1 H4D 17.5 . . ?
O7' Na1 H4D 85.4 . . ?
N8 Na1 H4D 174.5 . . ?
O8' Na1 H4D 117.2 . . ?
O6' Na1 H4D 84.0 . . ?
O8 Na1 H4D 65.7 3_666 . ?
O8' Na1 H4D 65.6 3_666 . ?
H4A Na1 H4D 19.1 . . ?
H4B Na1 H4D 14.6 . . ?
H5B Na1 H4D 84.2 . . ?
H6B Na1 H4D 78.6 . . ?
H7A Na1 H4D 67.1 . . ?
H7B Na1 H4D 94.3 . . ?
H4C Na1 H4D 30.8 . . ?
O7 Na1 H5C 83.3 . . ?
O5 Na1 H5C 13.5 . . ?
O5' Na1 H5C 17.4 . . ?
O6 Na1 H5C 166.1 . . ?
O4 Na1 H5C 92.1 . . ?
O4' Na1 H5C 108.0 . . ?
O7' Na1 H5C 94.2 . . ?
N8 Na1 H5C 80.5 . . ?
O8' Na1 H5C 121.1 . . ?
O6' Na1 H5C 176.5 . . ?
O8 Na1 H5C 65.2 3_666 . ?
O8' Na1 H5C 67.9 3_666 . ?
H4A Na1 H5C 110.3 . . ?
H4B Na1 H5C 82.8 . . ?
H5B Na1 H5C 13.4 . . ?
H6B Na1 H5C 175.4 . . ?
H7A Na1 H5C 69.3 . . ?
H7B Na1 H5C 80.5 . . ?
H4C Na1 H5C 126.0 . . ?
H4D Na1 H5C 97.4 . . ?
O7 Na1 H5D 101.3 . . ?
O5 Na1 H5D 32.3 . . ?
O5' Na1 H5D 17.9 . . ?
O6 Na1 H5D 146.8 . . ?
O4 Na1 H5D 116.3 . . ?
O4' Na1 H5D 131.5 . . ?
O7' Na1 H5D 106.0 . . ?
N8 Na1 H5D 53.7 . . ?
O8' Na1 H5D 94.2 . . ?
O6' Na1 H5D 149.2 . . ?
O8 Na1 H5D 73.9 3_666 . ?
O8' Na1 H5D 75.7 3_666 . ?
H4A Na1 H5D 133.4 . . ?
H4B Na1 H5D 111.2 . . ?
H5B Na1 H5D 43.7 . . ?
H6B Na1 H5D 152.3 . . ?
H7A Na1 H5D 93.0 . . ?
H7B Na1 H5D 90.5 . . ?
H4C Na1 H5D 148.2 . . ?
H4D Na1 H5D 125.5 . . ?
H5C Na1 H5D 30.5 . . ?
O7 Na1 H7C 2.5 . . ?
O5 Na1 H7C 92.1 . . ?
O5' Na1 H7C 97.0 . . ?
O6 Na1 H7C 88.0 . . ?
O4 Na1 H7C 89.6 . . ?
O4' Na1 H7C 91.3 . . ?
O7' Na1 H7C 17.8 . . ?
N8 Na1 H7C 98.9 . . ?
O8' Na1 H7C 149.9 . . ?
O6' Na1 H7C 96.5 . . ?
O8 Na1 H7C 122.9 3_666 . ?
O8' Na1 H7C 125.1 3_666 . ?
H4A Na1 H7C 92.0 . . ?
H4B Na1 H7C 73.6 . . ?
H5B Na1 H7C 75.4 . . ?
H6B Na1 H7C 100.2 . . ?
H7A Na1 H7C 16.3 . . ?
H7B Na1 H7C 18.8 . . ?
H4C Na1 H7C 92.7 . . ?
H4D Na1 H7C 75.7 . . ?
H5C Na1 H7C 80.8 . . ?
H5D Na1 H7C 99.2 . . ?
O7 Na1 H7D 29.4 . . ?
O5 Na1 H7D 104.1 . . ?
O5' Na1 H7D 101.6 . . ?
O6 Na1 H7D 75.5 . . ?
O4 Na1 H7D 118.1 . . ?
O4' Na1 H7D 115.6 . . ?
O7' Na1 H7D 17.6 . . ?
N8 Na1 H7D 72.1 . . ?
O8' Na1 H7D 122.0 . . ?
O6' Na1 H7D 85.9 . . ?
O8 Na1 H7D 150.2 3_666 . ?
O8' Na1 H7D 152.9 3_666 . ?
H4A Na1 H7D 115.5 . . ?
H4B Na1 H7D 103.4 . . ?
H5B Na1 H7D 91.6 . . ?
H6B Na1 H7D 92.3 . . ?
H7A Na1 H7D 45.4 . . ?
H7B Na1 H7D 14.2 . . ?
H4C Na1 H7D 110.0 . . ?
H4D Na1 H7D 102.9 . . ?
H5C Na1 H7D 90.7 . . ?
H5D Na1 H7D 94.4 . . ?
H7C Na1 H7D 30.5 . . ?
C76 O1 Cu1 129.4(2) . . ?
C73 O3 Cu1 138.3(2) . . ?
Cu1 O2 H2A 110.3 . . ?
Cu1 O2 H2B 107.1 . . ?
H2A O2 H2B 110.3 . . ?
Cu1 O2 H2C 111.4 . . ?
H2A O2 H2C 119.1 . . ?
H2B O2 H2C 14.4 . . ?
Cu1 O2 H2D 120.9 . . ?
H2A O2 H2D 13.6 . . ?
H2B O2 H2D 111.8 . . ?
H2C O2 H2D 117.4 . . ?
Na1 O4 H4A 107.3 . . ?
Na1 O4 H4B 109.9 . . ?
H4A O4 H4B 110.8 . . ?
Na1 O4 H4C 88.0 . . ?
H4A O4 H4C 19.5 . . ?
H4B O4 H4C 117.3 . . ?
Na1 O4 H4D 112.8 . . ?
H4A O4 H4D 63.9 . . ?
H4B O4 H4D 48.5 . . ?
H4C O4 H4D 69.0 . . ?
Na1 O5 H5A 124.7 . . ?
Na1 O5 H5B 111.6 . . ?
H5A O5 H5B 123.7 . . ?
Na1 O5 H5C 122.2 . . ?
H5A O5 H5C 98.6 . . ?
H5B O5 H5C 45.1 . . ?
Na1 O5 H5D 91.5 . . ?
H5A O5 H5D 64.1 . . ?
H5B O5 H5D 118.0 . . ?
H5C O5 H5D 73.5 . . ?
Na1 O6 H6A 123.9 . . ?
Na1 O6 H6B 111.1 . . ?
H6A O6 H6B 124.9 . . ?
Na1 O6 H6C 162.1 . . ?
H6A O6 H6C 39.1 . . ?
H6B O6 H6C 86.2 . . ?
Na1 O6 H6D 98.0 . . ?
H6A O6 H6D 137.8 . . ?
H6B O6 H6D 14.5 . . ?
H6C O6 H6D 98.7 . . ?
Na1 O7 H7A 109.5 . . ?
Na1 O7 H7B 109.4 . . ?
H7A O7 H7B 109.6 . . ?
Na1 O7 H7C 167.0 . . ?
H7A O7 H7C 59.3 . . ?
H7B O7 H7C 71.4 . . ?
Na1 O7 H7D 98.5 . . ?
H7A O7 H7D 134.3 . . ?
H7B O7 H7D 25.0 . . ?
H7C O7 H7D 87.0 . . ?
Na1 O8 Na1 94.8(8) 3_666 . ?
Na1 O8 H8A 112.8 3_666 . ?
Na1 O8 H8A 112.8 . . ?
Na1 O8 H8B 112.8 3_666 . ?
Na1 O8 H8B 112.8 . . ?
H8A O8 H8B 110.2 . . ?
Na1 O8 H8C 116.8 3_666 . ?
Na1 O8 H8C 102.9 . . ?
H8A O8 H8C 114.5 . . ?
H8B O8 H8C 10.0 . . ?
Na1 O8 H8D 120.1 3_666 . ?
Na1 O8 H8D 108.9 . . ?
H8A O8 H8D 7.5 . . ?
H8B O8 H8D 107.1 . . ?
H8C O8 H8D 110.2 . . ?
H9A O9 H9B 115.0 . . ?
Cu1 O2' H2A 105.4 . . ?
Cu1 O2' H2B 111.7 . . ?
H2A O2' H2B 130.4 . . ?
Cu1 O2' H2C 109.6 . . ?
H2A O2' H2C 123.9 . . ?
H2B O2' H2C 10.4 . . ?
Cu1 O2' H2D 108.3 . . ?
H2A O2' H2D 15.0 . . ?
H2B O2' H2D 117.6 . . ?
H2C O2' H2D 110.1 . . ?
Na1 O4' H4A 164.9 . . ?
Na1 O4' H4B 93.7 . . ?
H4A O4' H4B 100.3 . . ?
Na1 O4' H4C 108.2 . . ?
H4A O4' H4C 57.0 . . ?
H4B O4' H4C 139.6 . . ?
Na1 O4' H4D 109.7 . . ?
H4A O4' H4D 81.0 . . ?
H4B O4' H4D 28.7 . . ?
H4C O4' H4D 110.9 . . ?
Na1 O5' H5A 127.1 . . ?
Na1 O5' H5B 93.6 . . ?
H5A O5' H5B 91.0 . . ?
Na1 O5' H5C 111.0 . . ?
H5A O5' H5C 94.5 . . ?
H5B O5' H5C 25.6 . . ?
Na1 O5' H5D 109.3 . . ?
H5A O5' H5D 104.6 . . ?
H5B O5' H5D 133.8 . . ?
H5C O5' H5D 108.7 . . ?
Na1 O6' H6A 101.7 . . ?
Na1 O6' H6B 134.9 . . ?
H6A O6' H6B 120.9 . . ?
Na1 O6' H6C 124.8 . . ?
H6A O6' H6C 23.1 . . ?
H6B O6' H6C 98.8 . . ?
Na1 O6' H6D 110.6 . . ?
H6A O6' H6D 147.7 . . ?
H6B O6' H6D 28.6 . . ?
H6C O6' H6D 124.6 . . ?
Na1 O7' H7A 84.5 . . ?
Na1 O7' H7B 107.1 . . ?
H7A O7' H7B 72.9 . . ?
Na1 O7' H7C 108.5 . . ?
H7A O7' H7C 24.0 . . ?
H7B O7' H7C 65.3 . . ?
Na1 O7' H7D 110.4 . . ?
H7A O7' H7D 121.1 . . ?
H7B O7' H7D 48.2 . . ?
H7C O7' H7D 109.5 . . ?
Na1 O8' Na1 95.7(8) . 3_666 ?
Na1 O8' H8C 112.2 . . ?
Na1 O8' H8C 114.3 3_666 . ?
Na1 O8' H8D 113.7 . . ?
Na1 O8' H8D 111.2 3_666 . ?
H8C O8' H8D 109.4 . . ?

loop_
_geom_bond_atom_site_label_1
_geom_bond_atom_site_label_2
_geom_bond_distance
_geom_bond_site_symmetry_2
_geom_bond_publ_flag
B1 N4 1.497(3) . ?
B1 N2 1.534(3) . ?
B1 N6 1.543(3) . ?
B1 H1 0.9800 . ?
B2 N16 1.530(3) . ?
B2 N18 1.537(3) . ?
B2 N14 1.544(3) . ?
B2 H2 0.9800 . ?
B3 N22 1.534(3) . ?
B3 N24 1.539(3) . ?
B3 N20 1.546(3) . ?
B3 H3 0.9800 . ?
C1 N8 1.189(3) . ?
C1 Fe1 1.928(3) . ?
C2 N7 1.163(3) . ?
C2 Fe1 1.907(3) . ?
C3 N9 1.152(3) . ?
C3 Fe1 1.880(3) . ?
C4 N11 1.185(3) . ?
C4 Fe2 1.867(3) . ?
C5 N12 1.172(3) . ?
C5 Fe2 1.935(3) . ?
C6 N10 1.135(3) . ?
C6 Fe2 1.936(3) . ?
C7 N25 1.137(3) . ?
C7 Fe3 1.936(3) . ?
C8 N26 1.151(3) . ?
C8 Fe3 1.891(3) . ?
C9 N27 1.145(3) . ?
C9 Fe3 1.861(3) . ?
C10 N1 1.298(3) . ?
C10 C11 1.425(4) . ?
C10 H10 0.9300 . ?
C11 C12 1.366(4) . ?
C11 C16 1.384(4) . ?
C12 C13 1.452(4) . ?
C12 H12 0.9300 . ?
C13 C14 1.343(4) . ?
C13 H13 0.9300 . ?
C14 C15 1.369(4) . ?
C14 H14 0.9300 . ?
C15 C16 1.399(4) . ?
C15 H15 0.9300 . ?
C16 N2 1.338(3) . ?
C17 N3 1.320(3) . ?
C17 C18 1.452(4) . ?
C17 H17 0.9300 . ?
C18 C19 1.386(4) . ?
C18 C23 1.409(4) . ?
C19 C20 1.375(4) . ?
C19 H19 0.9300 . ?
C20 C21 1.449(4) . ?
C20 H20 0.9300 . ?
C21 C22 1.374(4) . ?
C21 H21 0.9300 . ?
C22 C23 1.419(4) . ?
C22 H22 0.9300 . ?
C23 N4 1.367(3) . ?
C24 N5 1.339(3) . ?
C24 C25 1.422(4) . ?
C24 H24 0.9300 . ?
C25 C30 1.401(4) . ?
C25 C26 1.453(4) . ?
C26 C27 1.374(4) . ?
C26 H26 0.9300 . ?
C27 C28 1.420(4) . ?
C27 H27 0.9300 . ?
C28 C29 1.409(4) . ?
C28 H28 0.9300 . ?
C29 C30 1.409(4) . ?
C29 H29 0.9300 . ?
C30 N6 1.390(3) . ?
C31 N15 1.359(3) . ?
C31 C32 1.391(4) . ?
C31 H31 0.9300 . ?
C32 C33 1.405(4) . ?
C32 C37 1.408(4) . ?
C33 C34 1.343(4) . ?
C33 H33 0.9300 . ?
C34 C35 1.432(4) . ?
C34 H34 0.9300 . ?
C35 C36 1.413(4) . ?
C35 H35 0.9300 . ?
C36 C37 1.418(4) . ?
C36 H36 0.9300 . ?
C37 N16 1.339(3) . ?
C38 N17 1.344(3) . ?
C38 C39 1.382(4) . ?
C38 H38 0.9300 . ?
C39 C44 1.420(4) . ?
C39 C40 1.475(4) . ?
C40 C41 1.338(4) . ?
C40 H40 0.9300 . ?
C41 C42 1.360(4) . ?
C41 H41 0.9300 . ?
C42 C43 1.444(4) . ?
C42 H42 0.9300 . ?
C43 C44 1.379(4) . ?
C43 H43 0.9300 . ?
C44 N18 1.373(3) . ?
C45 N13 1.298(3) . ?
C45 C46 1.423(4) . ?
C45 H45 0.9300 . ?
C46 C51 1.363(4) . ?
C46 C47 1.405(4) . ?
C47 C48 1.378(4) . ?
C47 H47 0.9300 . ?
C48 C49 1.368(4) . ?
C48 H48 0.9300 . ?
C49 C50 1.420(4) . ?
C49 H49 0.9300 . ?
C50 C51 1.390(4) . ?
C50 H50 0.9300 . ?
C51 N14 1.361(3) . ?
C52 N19 1.294(3) . ?
C52 C53 1.392(4) . ?
C52 H52 0.9300 . ?
C53 C58 1.378(4) . ?
C53 C54 1.431(4) . ?
C54 C55 1.367(4) . ?
C54 H54 0.9300 . ?
C55 C56 1.361(4) . ?
C55 H55 0.9300 . ?
C56 C57 1.394(4) . ?
C56 H56 0.9300 . ?
C57 C58 1.459(4) . ?
C57 H57 0.9300 . ?
C58 N20 1.337(3) . ?
C59 N23 1.319(3) . ?
C59 C60 1.436(4) . ?
C59 H59 0.9300 . ?
C60 C65 1.402(4) . ?
C60 C61 1.417(4) . ?
C61 C62 1.428(4) . ?
C61 H61 0.9300 . ?
C62 C63 1.410(4) . ?
C62 H62 0.9300 . ?
C63 C64 1.382(4) . ?
C63 H63 0.9300 . ?
C64 C65 1.437(4) . ?
C64 H64 0.9300 . ?
C65 N24 1.341(3) . ?
C66 N21 1.330(3) . ?
C66 C67 1.416(4) . ?
C66 H66 0.9300 . ?
C67 C72 1.394(3) . ?
C67 C68 1.412(4) . ?
C68 C69 1.407(4) . ?
C68 H68 0.9300 . ?
C69 C70 1.405(4) . ?
C69 H69 0.9300 . ?
C70 C71 1.403(3) . ?
C70 H70 0.9300 . ?
C71 C72 1.417(4) . ?
C71 H71 0.9300 . ?
C72 N22 1.396(3) . ?
C73 O3 1.202(4) . ?
C73 N28 1.474(4) . ?
C73 H73 0.9300 . ?
C74 N28 1.515(4) . ?
C74 H74A 0.9600 . ?
C74 H74B 0.9600 . ?
C74 H74C 0.9600 . ?
C75 N28 1.525(4) . ?
C75 H75A 0.9600 . ?
C75 H75B 0.9600 . ?
C75 H75C 0.9600 . ?
C76 O1 1.180(4) . ?
C76 N29 1.514(4) . ?
C76 H76 0.9300 . ?
C77 N29 1.488(4) . ?
C77 H77A 0.9600 . ?
C77 H77B 0.9600 . ?
C77 H77C 0.9600 . ?
C78 N29 1.499(4) . ?
C78 H78A 0.9600 . ?
C78 H78B 0.9600 . ?
C78 H78C 0.9600 . ?
Fe1 N1 1.951(2) . ?
Fe1 N3 1.985(2) . ?
Fe1 N5 1.986(2) . ?
Fe2 N15 1.953(2) . ?
Fe2 N17 1.987(2) . ?
Fe2 N13 1.999(2) . ?
Fe3 N19 1.960(2) . ?
Fe3 N23 1.971(2) . ?
Fe3 N21 2.008(2) . ?
Cu1 N11 2.066(2) . ?
Cu1 O1 2.109(2) . ?
Cu1 N25 2.167(2) . ?
Cu1 N7 2.184(2) . ?
Cu1 O3 2.210(2) . ?
Cu1 O2 2.236(11) . ?
Cu1 O2' 2.292(13) . ?
N1 N2 1.376(3) . ?
N3 N4 1.399(3) . ?
N5 N6 1.380(3) . ?
N8 Na1 2.258(3) . ?
N13 N14 1.341(3) . ?
N15 N16 1.342(3) . ?
N17 N18 1.335(3) . ?
N19 N20 1.386(3) . ?
N21 N22 1.368(3) . ?
N23 N24 1.404(3) . ?
Na1 O7 2.132(8) . ?
Na1 O5 2.176(9) . ?
Na1 O5' 2.209(10) . ?
Na1 O6 2.21(2) . ?
Na1 O4 2.233(9) . ?
Na1 O4' 2.234(9) . ?
Na1 O7' 2.248(8) . ?
Na1 O8' 2.27(3) . ?
Na1 O6' 2.27(2) . ?
Na1 O8 2.30(3) 3_666 ?
Na1 O8' 2.37(3) 3_666 ?
Na1 H4A 2.6198 . ?
Na1 H4B 2.6410 . ?
Na1 H5B 2.6065 . ?
Na1 H6B 2.6445 . ?
Na1 H7A 2.5495 . ?
Na1 H7B 2.5490 . ?
Na1 H4C 2.6314 . ?
Na1 H4D 2.6385 . ?
Na1 H5C 2.6342 . ?
Na1 H5D 2.6191 . ?
Na1 H7C 2.6448 . ?
Na1 H7D 2.6711 . ?
O2 H2A 0.8581 . ?
O2 H2B 0.8484 . ?
O4 H4A 0.8579 . ?
O4 H4B 0.8415 . ?
O5 H5A 0.8302 . ?
O5 H5B 0.8415 . ?
O6 H6A 0.8478 . ?
O6 H6B 0.8563 . ?
O7 H7A 0.8579 . ?
O7 H7B 0.8593 . ?
O8 Na1 2.30(3) 3_666 ?
O8 H8A 0.9700 . ?
O8 H8B 0.9700 . ?
O9 H9A 0.8520 . ?
O9 H9B 0.8489 . ?
O2' H2C 0.8501 . ?
O2' H2D 0.8587 . ?
O4' H4C 0.8577 . ?
O4' H4D 0.8407 . ?
O5' H5C 0.8462 . ?
O5' H5D 0.8544 . ?
O6' H6C 0.8478 . ?
O6' H6D 0.8523 . ?
O7' H7C 0.8532 . ?
O7' H7D 0.8595 . ?
O8' Na1 2.37(3) 3_666 ?
O8' H8C 0.9745 . ?
O8' H8D 0.9782 . ?
